data_7125309
loop_
_publ_author_name
'Zhang, Yun-Liang'
'Qin, Qi-Pin'
'Cao, Qian-Qian'
'Han, Hong-Hua'
'Liu, Zhu-Ling'
'Liu, Yan-Cheng'
'Liang, Hong'
'Chen, Zhen-Feng'

_publ_section_title
;
 Synthesis, crystal structure, cytotoxicity and action mechanism of a
 Rh(iii) complex with 8-hydroxy-2-methylquinoline as a ligand.
;
_journal_issue 1
_journal_name_full MedChemComm
_journal_page_first 184
_journal_page_last 190
_journal_paper_doi 10.1039/c6md00462h
_journal_volume 8
_journal_year 2017
_chemical_formula_moiety 'C14 H20 Cl2 N O3 Rh S2'
_chemical_formula_sum 'C14 H20 Cl2 N O3 Rh S2'
_chemical_formula_weight 488.26
_chemical_name_common '[Rh(MQ)(DMSO)2Cl2]'
_chemical_name_systematic 'rhodium(III) complex'
_space_group_crystal_system monoclinic
_space_group_IT_number 14
_space_group_name_Hall '-P 2yn'
_space_group_name_H-M_alt 'P 1 21/n 1'
_symmetry_Int_Tables_number 14
_atom_sites_solution_primary iterative
_audit_creation_date 2015-09-02
_audit_creation_method
;
Olex2 1.2
(compiled 2015.01.26 svn.r3150 for OlexSys, GUI svn.r4998)
;
_audit_update_record
;
2016-08-11 deposited with the CCDC.
2016-10-18 downloaded from the CCDC.
;
_cell_angle_alpha 90
_cell_angle_beta 103.827(12)
_cell_angle_gamma 90
_cell_formula_units_Z 4
_cell_length_a 8.9953(9)
_cell_length_b 15.618(2)
_cell_length_c 13.4715(15)
_cell_measurement_reflns_used 2375
_cell_measurement_temperature 293(2)
_cell_measurement_theta_max 28.4950
_cell_measurement_theta_min 3.3600
_cell_volume 1837.7(4)
_computing_cell_refinement
;
CrysAlisPro, Agilent Technologies,
Version 1.171.37.35 (release 13-08-2014 CrysAlis171 .NET)
(compiled Aug 13 2014,18:06:01)
;
_computing_data_collection
;
CrysAlisPro, Agilent Technologies,
Version 1.171.37.35 (release 13-08-2014 CrysAlis171 .NET)
(compiled Aug 13 2014,18:06:01)
;
_computing_data_reduction
;
CrysAlisPro, Agilent Technologies,
Version 1.171.37.35 (release 13-08-2014 CrysAlis171 .NET)
(compiled Aug 13 2014,18:06:01)
;
_computing_molecular_graphics 'Olex2 (Dolomanov et al., 2009)'
_computing_publication_material 'Olex2 (Dolomanov et al., 2009)'
_computing_structure_refinement 'olex2.refine (Bourhis et al., 2015)'
_computing_structure_solution
;
Superflip (Palatinus & Chapuis, 2007;Palatinus & van der Lee, 2008;
Palatinus et al., 2012)
;
_diffrn_ambient_temperature 296.15
_diffrn_detector 'CCD plate'
_diffrn_detector_area_resol_mean 16.0233
_diffrn_detector_type Eos
_diffrn_measured_fraction_theta_full 0.9973
_diffrn_measured_fraction_theta_max 0.9973
_diffrn_measurement_details
;
#__ type_ start__ end____ width___ exp.time_
  1 omega  -94.00  -64.00   1.0000   23.6400
omega____ theta____ kappa____ phi______ frames
    -      -18.7829 -178.0000 -150.0000 30

#__ type_ start__ end____ width___ exp.time_
  2 omega  -19.00   37.00   1.0000   23.6400
omega____ theta____ kappa____ phi______ frames
    -      -18.7829   57.0000    0.0000 56

#__ type_ start__ end____ width___ exp.time_
  3 omega  -86.00   42.00   1.0000   23.6400
omega____ theta____ kappa____ phi______ frames
    -      -18.7829    0.0000 -180.0000 128
;
_diffrn_measurement_device 'four-circle diffractometer'
_diffrn_measurement_device_type 'SuperNova, Single source at offset, Eos'
_diffrn_measurement_method '\w scans'
_diffrn_orient_matrix_UB_11 0.0576380000
_diffrn_orient_matrix_UB_12 -0.0300321000
_diffrn_orient_matrix_UB_13 -0.0036239000
_diffrn_orient_matrix_UB_21 0.0231121000
_diffrn_orient_matrix_UB_22 0.0265542000
_diffrn_orient_matrix_UB_23 -0.0363435000
_diffrn_orient_matrix_UB_31 0.0522714000
_diffrn_orient_matrix_UB_32 0.0212999000
_diffrn_orient_matrix_UB_33 0.0401249000
_diffrn_radiation_monochromator mirror
_diffrn_radiation_probe x-ray
_diffrn_radiation_type 'Mo K\a'
_diffrn_radiation_wavelength 0.71073
_diffrn_reflns_av_R_equivalents 0.0903
_diffrn_reflns_av_unetI/netI 0.1174
_diffrn_reflns_limit_h_max 12
_diffrn_reflns_limit_h_min -8
_diffrn_reflns_limit_k_max 21
_diffrn_reflns_limit_k_min -18
_diffrn_reflns_limit_l_max 17
_diffrn_reflns_limit_l_min -18
_diffrn_reflns_number 7465
_diffrn_reflns_theta_full 26.3723
_diffrn_reflns_theta_max 26.37
_diffrn_reflns_theta_min 3.11
_diffrn_source 'SuperNova (Mo) X-ray Source'
_exptl_absorpt_coefficient_mu 1.459
_exptl_absorpt_correction_T_max 1.00000
_exptl_absorpt_correction_T_min 0.48840
_exptl_absorpt_correction_type multi-scan
_exptl_absorpt_process_details
;
CrysAlisPro, Agilent Technologies,
Version 1.171.37.35 (release 13-08-2014 CrysAlis171 .NET)
(compiled Aug 13 2014,18:06:01)
Empirical absorption correction using spherical harmonics,
 implemented in SCALE3 ABSPACK scaling algorithm.
;
_exptl_crystal_colour 'red brown crystals'
_exptl_crystal_density_diffrn 1.7646
_exptl_crystal_F_000 982.0121
_exptl_crystal_size_max 0.22
_exptl_crystal_size_mid 0.2
_exptl_crystal_size_min 0.18
_refine_diff_density_max 3.8380
_refine_diff_density_min -2.1634
_refine_diff_density_rms 0.3635
_refine_ls_d_res_high 0.8000
_refine_ls_d_res_low 6.5405
_refine_ls_goodness_of_fit_ref 1.0663
_refine_ls_hydrogen_treatment mixed
_refine_ls_matrix_type full
_refine_ls_number_constraints 30
_refine_ls_number_parameters 212
_refine_ls_number_reflns 3753
_refine_ls_number_restraints 0
_refine_ls_restrained_S_all 1.0663
_refine_ls_R_factor_all 0.1281
_refine_ls_R_factor_gt 0.0956
_refine_ls_shift/su_max 0.1771
_refine_ls_shift/su_mean 0.0509
_refine_ls_structure_factor_coef Fsqd
_refine_ls_weighting_details 'w=1/[\s^2^(Fo^2^)+(0.1339P)^2^+15.5071P] where P=(Fo^2^+2Fc^2^)/3'
_refine_ls_weighting_scheme calc
_refine_ls_wR_factor_gt 0.2539
_refine_ls_wR_factor_ref 0.2872
_reflns_Friedel_coverage 0.0
_reflns_limit_h_max 8
_reflns_limit_h_min -11
_reflns_limit_k_max 19
_reflns_limit_k_min 0
_reflns_limit_l_max 16
_reflns_limit_l_min -7
_reflns_number_gt 2596
_reflns_number_total 3753
_reflns_threshold_expression I>=2u(I)
_cod_data_source_file c6md00462h2.cif
_cod_data_source_block 46
_cod_original_sg_symbol_Hall '-P 2ybc (x-z,y,z)'
_cod_database_code 7125309
_chemical_oxdiff_formula 'C1 H1 O1 N1 Br1 Ni1'
_reflns_odcompleteness_completeness 99.67
_reflns_odcompleteness_iscentric 1
_reflns_odcompleteness_theta 26.32
_olex2_refinement_description
;
1. Fixed Uiso
 At 1.2 times of:
  All C(H) groups
 At 1.5 times of:
  All C(H,H,H) groups
2.a Aromatic/amide H refined with riding coordinates:
 C3aa(H3aa), C1(H1), C0aa(H0aa), C2aa(H2aa), C2(H2)
2.b Idealised Me refined as rotating group:
 C4aa(H4aa,H4ab,H4ac), C6(H6a,H6b,H6c), C7(H7a,H7b,H7c), C11(H11a,H11b,H11c),
 C13(H13a,H13b,H13c)
;
_olex2_submission_special_instructions 'No special instructions were received'

loop_
_space_group_symop_id
_space_group_symop_operation_xyz
1 x,y,z
2 -x+1/2,y+1/2,-z+1/2
3 -x,-y,-z
4 x-1/2,-y-1/2,z-1/2

loop_
_atom_site_label
_atom_site_type_symbol
_atom_site_fract_x
_atom_site_fract_y
_atom_site_fract_z
_atom_site_U_iso_or_equiv
_atom_site_adp_type
_atom_site_occupancy
_atom_site_refinement_flags_posn
Rh1 Rh 0.19433(9) 0.37969(6) 0.25443(7) 0.0361(3) Uani 1.000000 .
S0aa S 0.0070(3) 0.31811(18) 0.1288(2) 0.0396(7) Uani 1.000000 .
Cl Cl 0.3753(3) 0.4422(2) 0.3900(2) 0.0506(8) Uani 1.000000 .
S1 S 0.3640(3) 0.4048(2) 0.1560(2) 0.0467(8) Uani 1.000000 .
O1aa O 0.1024(8) 0.4947(5) 0.2095(6) 0.0409(18) Uani 1.000000 .
O3 O 0.3149(11) 0.3810(7) 0.0474(7) 0.066(3) Uani 1.000000 .
N N 0.0350(10) 0.3842(6) 0.3475(6) 0.0334(19) Uani 1.000000 .
C3aa C -0.1950(14) 0.6148(8) 0.2862(12) 0.055(3) Uani 1.000000 .
H3aa H -0.2472(14) 0.6663(8) 0.2704(12) 0.066(4) Uiso 1.000000 R
C C -0.0045(12) 0.5175(7) 0.2573(9) 0.041(3) Uani 1.000000 .
C1 C -0.2300(13) 0.5636(8) 0.3601(11) 0.054(3) Uani 1.000000 .
H1 H -0.3041(13) 0.5803(8) 0.3939(11) 0.065(4) Uiso 1.000000 R
C3 C -0.0441(11) 0.4618(7) 0.3291(8) 0.034(2) Uani 1.000000 .
C0aa C -0.0844(14) 0.5929(8) 0.2339(10) 0.049(3) Uani 1.000000 .
H0aa H -0.0648(14) 0.6289(8) 0.1835(10) 0.059(3) Uiso 1.000000 R
C4 C -0.1526(11) 0.4860(8) 0.3838(9) 0.041(3) Uani 1.000000 .
C4aa C 0.0677(18) 0.2325(10) 0.0649(13) 0.072(5) Uani 1.000000 .
H4aa H 0.155(8) 0.250(2) 0.040(8) 0.109(7) Uiso 1.000000 GR
H4ab H 0.095(12) 0.185(3) 0.111(3) 0.109(7) Uiso 1.000000 GR
H4ac H -0.014(5) 0.215(5) 0.008(5) 0.109(7) Uiso 1.000000 GR
C1aa C -0.0015(13) 0.3308(8) 0.4133(10) 0.049(3) Uani 1.000000 .
C2aa C -0.1059(14) 0.3521(10) 0.4710(10) 0.056(3) Uani 1.000000 .
H2aa H -0.1231(14) 0.3138(10) 0.5200(10) 0.067(4) Uiso 1.000000 R
C6 C 0.5483(14) 0.3618(11) 0.2046(13) 0.072(5) Uani 1.000000 .
H6a H 0.547(3) 0.3015(17) 0.191(8) 0.108(7) Uiso 1.000000 GR
H6b H 0.620(3) 0.389(5) 0.172(7) 0.108(7) Uiso 1.000000 GR
H6c H 0.579(6) 0.371(7) 0.2770(19) 0.108(7) Uiso 1.000000 GR
C7 C 0.0737(17) 0.2430(11) 0.4308(13) 0.081(5) Uani 1.000000 .
H7a H 0.065(13) 0.215(3) 0.3662(15) 0.122(8) Uiso 1.000000 GR
H7b H 0.180(4) 0.2495(12) 0.465(9) 0.122(8) Uiso 1.000000 GR
H7c H 0.023(10) 0.209(3) 0.472(8) 0.122(8) Uiso 1.000000 GR
C2 C -0.1813(14) 0.4261(9) 0.4572(10) 0.054(3) Uani 1.000000 .
H2 H -0.2523(14) 0.4388(9) 0.4952(10) 0.065(4) Uiso 1.000000 R
C11 C 0.4034(15) 0.5149(10) 0.1610(11) 0.062(4) Uani 1.000000 .
H11a H 0.313(4) 0.5461(10) 0.165(8) 0.094(6) Uiso 1.000000 GR
H11b H 0.484(8) 0.5272(14) 0.220(4) 0.094(6) Uiso 1.000000 GR
H11c H 0.434(11) 0.5317(16) 0.100(4) 0.094(6) Uiso 1.000000 GR
C13 C -0.0555(17) 0.3916(9) 0.0270(12) 0.064(4) Uani 1.000000 .
H13a H -0.099(11) 0.441(3) 0.052(2) 0.095(6) Uiso 1.000000 GR
H13b H 0.030(3) 0.409(5) 0.000(5) 0.095(6) Uiso 1.000000 GR
H13c H -0.132(9) 0.365(2) -0.026(4) 0.095(6) Uiso 1.000000 GR
O4aa O -0.1261(9) 0.2912(6) 0.1644(8) 0.062(3) Uani 1.000000 .
Cl8 Cl 0.3108(4) 0.2442(2) 0.2905(3) 0.0594(9) Uani 1.000000 .

loop_
_atom_site_aniso_label
_atom_site_aniso_U_11
_atom_site_aniso_U_22
_atom_site_aniso_U_33
_atom_site_aniso_U_12
_atom_site_aniso_U_13
_atom_site_aniso_U_23
Rh1 0.0243(5) 0.0422(6) 0.0435(6) 0.0033(3) 0.0111(4) -0.0030(4)
S0aa 0.0287(12) 0.0415(15) 0.0479(16) -0.0037(11) 0.0079(11) -0.0041(12)
Cl 0.0331(14) 0.073(2) 0.0445(16) -0.0036(13) 0.0074(11) -0.0115(14)
S1 0.0264(13) 0.068(2) 0.0487(17) -0.0021(13) 0.0145(11) -0.0097(15)
O1aa 0.026(4) 0.040(4) 0.060(5) -0.002(3) 0.016(3) 0.001(4)
O3 0.048(5) 0.109(9) 0.043(5) -0.006(5) 0.017(4) -0.006(5)
N 0.033(4) 0.044(5) 0.024(4) 0.003(4) 0.008(3) -0.000(3)
C3aa 0.036(6) 0.042(7) 0.089(10) 0.001(5) 0.020(6) -0.024(6)
C 0.027(5) 0.044(7) 0.050(7) 0.000(5) 0.006(5) -0.005(5)
C1 0.036(6) 0.056(8) 0.078(9) -0.001(6) 0.029(6) -0.022(7)
C3 0.022(5) 0.035(6) 0.043(6) -0.004(4) 0.004(4) -0.010(4)
C0aa 0.043(6) 0.038(6) 0.063(8) 0.006(5) 0.010(6) -0.007(6)
C4 0.022(5) 0.055(7) 0.047(6) -0.004(5) 0.008(4) -0.016(5)
C4aa 0.067(9) 0.066(10) 0.083(11) 0.003(8) 0.016(8) -0.037(8)
C1aa 0.037(6) 0.056(8) 0.055(7) -0.000(6) 0.015(5) -0.003(6)
C2aa 0.043(7) 0.078(10) 0.054(8) -0.003(6) 0.028(6) 0.017(7)
C6 0.028(6) 0.093(12) 0.097(12) 0.008(7) 0.021(7) -0.023(9)
C7 0.064(9) 0.099(12) 0.096(12) 0.026(9) 0.046(9) 0.058(10)
C2 0.043(6) 0.076(9) 0.052(7) -0.017(7) 0.029(6) -0.014(7)
C11 0.042(7) 0.083(10) 0.065(9) -0.003(7) 0.019(6) 0.015(8)
C13 0.054(8) 0.053(8) 0.073(10) -0.013(6) -0.008(7) 0.007(7)
O4aa 0.037(4) 0.073(6) 0.080(6) -0.022(4) 0.021(4) 0.001(5)
Cl8 0.0500(18) 0.054(2) 0.076(2) 0.0206(14) 0.0181(15) 0.0082(16)

loop_
_atom_type_symbol
_atom_type_scat_dispersion_real
_atom_type_scat_dispersion_imag
_atom_type_scat_Cromer_Mann_a1
_atom_type_scat_Cromer_Mann_a2
_atom_type_scat_Cromer_Mann_a3
_atom_type_scat_Cromer_Mann_a4
_atom_type_scat_Cromer_Mann_b1
_atom_type_scat_Cromer_Mann_b2
_atom_type_scat_Cromer_Mann_b3
_atom_type_scat_Cromer_Mann_b4
_atom_type_scat_Cromer_Mann_c
_atom_type_scat_source
_atom_type_scat_dispersion_source
C 0.00347 0.00161 2.31000 1.02000 1.58860 0.86500 20.84390 10.20750 0.56870 51.65120 0.215599998832 'International Tables Volume C Table 6.1.1.4 (pp. 500-502)' 'Henke, Gullikson and Davis, At. Data and Nucl. Data Tables, 1993, 54, 2'
Cl 0.14873 0.16029 11.46040 7.19640 6.25560 1.64550 0.01040 1.16620 18.51940 47.77840 -9.55739974976 'International Tables Volume C Table 6.1.1.4 (pp. 500-502)' 'Henke, Gullikson and Davis, At. Data and Nucl. Data Tables, 1993, 54, 2'
H 0.00000 0.00000 0.49300 0.32291 0.14019 0.04081 10.51090 26.12570 3.14236 57.79970 0.0030380000826 'International Tables Volume C Table 6.1.1.4 (pp. 500-502)' 'Henke, Gullikson and Davis, At. Data and Nucl. Data Tables, 1993, 54, 2'
O 0.01158 0.00611 3.04850 2.28680 1.54630 0.86700 13.27710 5.70110 0.32390 32.90890 0.250800013542 'International Tables Volume C Table 6.1.1.4 (pp. 500-502)' 'Henke, Gullikson and Davis, At. Data and Nucl. Data Tables, 1993, 54, 2'
N 0.00653 0.00323 12.21260 3.13220 2.01250 1.16630 0.00570 9.89330 28.99750 0.58260 -11.5290002823 'International Tables Volume C Table 6.1.1.4 (pp. 500-502)' 'Henke, Gullikson and Davis, At. Data and Nucl. Data Tables, 1993, 54, 2'
S 0.12424 0.12443 6.90530 5.20340 1.43790 1.58630 1.46790 22.21510 0.25360 56.17200 0.866900026798 'International Tables Volume C Table 6.1.1.4 (pp. 500-502)' 'Henke, Gullikson and Davis, At. Data and Nucl. Data Tables, 1993, 54, 2'
Rh -1.11611 0.93962 19.29570 14.35010 4.73425 1.28918 0.75154 8.21758 25.87490 98.60620 5.32800006866 'International Tables Volume C Table 6.1.1.4 (pp. 500-502)' 'Henke, Gullikson and Davis, At. Data and Nucl. Data Tables, 1993, 54, 2'

loop_
_geom_angle_atom_site_label_1
_geom_angle_atom_site_label_2
_geom_angle_atom_site_label_3
_geom_angle
Cl Rh1 S0aa 176.33(10)
S1 Rh1 S0aa 96.83(10)
S1 Rh1 Cl 86.83(11)
O1aa Rh1 S0aa 88.6(2)
O1aa Rh1 Cl 91.3(2)
O1aa Rh1 S1 87.5(2)
N Rh1 S0aa 88.2(2)
N Rh1 Cl 88.1(2)
N Rh1 S1 168.2(3)
N Rh1 O1aa 82.0(3)
Cl8 Rh1 S0aa 89.30(12)
Cl8 Rh1 Cl 91.21(13)
Cl8 Rh1 S1 87.00(12)
Cl8 Rh1 O1aa 173.8(2)
Cl8 Rh1 N 103.8(3)
C4aa S0aa Rh1 115.0(5)
C13 S0aa Rh1 109.9(4)
C13 S0aa C4aa 101.1(8)
O4aa S0aa Rh1 113.3(4)
O4aa S0aa C4aa 108.7(7)
O4aa S0aa C13 108.0(7)
O3 S1 Rh1 116.8(4)
C6 S1 Rh1 114.8(6)
C6 S1 O3 107.7(7)
C11 S1 Rh1 107.7(5)
C11 S1 O3 107.2(7)
C11 S1 C6 101.3(7)
C O1aa Rh1 112.8(7)
C3 N Rh1 108.2(6)
C1aa N Rh1 133.7(8)
C1aa N C3 118.1(9)
C1 C3aa H3aa 118.7(7)
C0aa C3aa H3aa 118.7(8)
C0aa C3aa C1 122.7(12)
C3 C O1aa 119.9(10)
C0aa C O1aa 121.2(11)
C0aa C C3 118.8(10)
H1 C1 C3aa 120.5(7)
C4 C1 C3aa 119.0(11)
C4 C1 H1 120.5(7)
C C3 N 117.1(9)
C4 C3 N 121.9(10)
C4 C3 C 121.0(10)
C C0aa C3aa 119.5(13)
H0aa C0aa C3aa 120.3(8)
H0aa C0aa C 120.3(8)
C3 C4 C1 118.9(11)
C2 C4 C1 124.4(11)
C2 C4 C3 116.7(11)
H4aa C4aa S0aa 109.5
H4ab C4aa S0aa 109.5
H4ab C4aa H4aa 109.5
H4ac C4aa S0aa 109.5
H4ac C4aa H4aa 109.5
H4ac C4aa H4ab 109.5
C2aa C1aa N 122.3(12)
C7 C1aa N 120.2(11)
C7 C1aa C2aa 117.5(12)
H2aa C2aa C1aa 119.4(8)
C2 C2aa C1aa 121.1(12)
C2 C2aa H2aa 119.4(7)
H6a C6 S1 109.5
H6b C6 S1 109.5
H6b C6 H6a 109.5
H6c C6 S1 109.5
H6c C6 H6a 109.5
H6c C6 H6b 109.5
H7a C7 C1aa 109.5
H7b C7 C1aa 109.5
H7b C7 H7a 109.5
H7c C7 C1aa 109.5
H7c C7 H7a 109.5
H7c C7 H7b 109.5
C2aa C2 C4 119.7(11)
H2 C2 C4 120.2(7)
H2 C2 C2aa 120.2(7)
H11a C11 S1 109.5
H11b C11 S1 109.5
H11b C11 H11a 109.5
H11c C11 S1 109.5
H11c C11 H11a 109.5
H11c C11 H11b 109.5
H13a C13 S0aa 109.5
H13b C13 S0aa 109.5
H13b C13 H13a 109.5
H13c C13 S0aa 109.5
H13c C13 H13a 109.5
H13c C13 H13b 109.5

loop_
_geom_bond_atom_site_label_1
_geom_bond_atom_site_label_2
_geom_bond_distance
Rh1 S0aa 2.295(3)
Rh1 Cl 2.349(3)
Rh1 S1 2.282(3)
Rh1 O1aa 2.010(7)
Rh1 N 2.119(8)
Rh1 Cl8 2.359(3)
S0aa C4aa 1.748(14)
S0aa C13 1.773(14)
S0aa O4aa 1.454(8)
S1 O3 1.472(10)
S1 C6 1.763(13)
S1 C11 1.754(15)
O1aa C 1.327(13)
N C3 1.396(13)
N C1aa 1.314(15)
C3aa H3aa 0.9300
C3aa C1 1.37(2)
C3aa C0aa 1.392(18)
C C3 1.409(16)
C C0aa 1.377(16)
C1 H1 0.9300
C1 C4 1.397(17)
C3 C4 1.408(14)
C0aa H0aa 0.9300
C4 C2 1.428(18)
C4aa H4aa 0.9600
C4aa H4ab 0.9600
C4aa H4ac 0.9600
C1aa C2aa 1.395(17)
C1aa C7 1.522(19)
C2aa H2aa 0.9300
C2aa C2 1.33(2)
C6 H6a 0.9600
C6 H6b 0.9600
C6 H6c 0.9600
C7 H7a 0.9600
C7 H7b 0.9600
C7 H7c 0.9600
C2 H2 0.9300
C11 H11a 0.9600
C11 H11b 0.9600
C11 H11c 0.9600
C13 H13a 0.9600
C13 H13b 0.9600
C13 H13c 0.9600
